data_4327189
loop_
_publ_author_name
'Lian-Xu Shi'
'Wen-Feng Zhao'
'Xuan Xu'
'Jing Tang'
'Chuan-De Wu'

_publ_section_title
;
 From 1D to 3D Single-Crystal-to-Single-Crystal Structural Transformations
 Based on Linear Polyanion [Mn4(H2O)18WZnMn2(H2O)2(ZnW9O34)2]4-
;
_journal_name_full 'Inorganic Chemistry'
_journal_page_first 12387
_journal_page_last 12389
_journal_paper_doi 10.1021/ic2020572
_journal_volume 50
_journal_year 2011
_chemical_formula_sum 'Cu2 H68 Mn6 O102 W19 Zn3'
_chemical_formula_weight 5846.52
_chemical_name_systematic
; 
 ? 
;
_space_group_IT_number 2
_symmetry_cell_setting triclinic
_symmetry_space_group_name_Hall '-P 1'
_symmetry_space_group_name_H-M 'P -1'
_atom_sites_solution_primary direct
_atom_sites_solution_secondary difmap
_audit_creation_method SHELXL-97
_cell_angle_alpha 77.604(8)
_cell_angle_beta 87.472(8)
_cell_angle_gamma 69.130(10)
_cell_formula_units_Z 1
_cell_length_a 11.9163(14)
_cell_length_b 12.2608(12)
_cell_length_c 16.2768(15)
_cell_measurement_reflns_used 12706
_cell_measurement_temperature 293(2)
_cell_measurement_theta_max 61.58
_cell_measurement_theta_min 4.91
_cell_volume 2168.9(4)
_computing_cell_refinement 'CrysAlisPro (Oxford Diffraction Ltd., 2010)'
_computing_data_collection 'CrysAlisPro (Oxford Diffraction Ltd., 2010)'
_computing_data_reduction 'CrysAlisPro (Oxford Diffraction Ltd., 2010)'
_computing_structure_refinement 'SHELXL-97 (Sheldrick, 1997)'
_computing_structure_solution 'SHELXS-97 (Sheldrick, 1990)'
_diffrn_ambient_temperature 293(2)
_diffrn_detector_area_resol_mean 10.3592
_diffrn_measured_fraction_theta_full 0.979
_diffrn_measured_fraction_theta_max 0.979
_diffrn_measurement_device_type 'Xcalibur, Atlas, Gemini ultra'
_diffrn_measurement_method '\w scans'
_diffrn_radiation_monochromator graphite
_diffrn_radiation_source 'fine-focus sealed tube'
_diffrn_radiation_type CuK\a
_diffrn_radiation_wavelength 1.54178
_diffrn_reflns_av_R_equivalents 0.1177
_diffrn_reflns_av_sigmaI/netI 0.1389
_diffrn_reflns_limit_h_max 9
_diffrn_reflns_limit_h_min -13
_diffrn_reflns_limit_k_max 13
_diffrn_reflns_limit_k_min -13
_diffrn_reflns_limit_l_max 18
_diffrn_reflns_limit_l_min -18
_diffrn_reflns_number 12706
_diffrn_reflns_theta_full 61.58
_diffrn_reflns_theta_max 61.58
_diffrn_reflns_theta_min 4.91
_diffrn_standards_interval_count none
_diffrn_standards_interval_time none
_diffrn_standards_number none
_exptl_absorpt_coefficient_mu 54.551
_exptl_absorpt_correction_T_max 0.07
_exptl_absorpt_correction_T_min 0.05
_exptl_absorpt_correction_type empirical
_exptl_absorpt_process_details CrysAlisPro
_exptl_crystal_colour green
_exptl_crystal_density_diffrn 4.476
_exptl_crystal_description block
_exptl_crystal_F_000 2588
_exptl_crystal_size_max 0.08
_exptl_crystal_size_mid 0.06
_exptl_crystal_size_min 0.05
_refine_diff_density_max 4.661
_refine_diff_density_min -3.865
_refine_diff_density_rms 0.835
_refine_ls_extinction_method none
_refine_ls_goodness_of_fit_ref 1.357
_refine_ls_matrix_type full
_refine_ls_number_parameters 340
_refine_ls_number_reflns 6603
_refine_ls_number_restraints 0
_refine_ls_restrained_S_all 1.357
_refine_ls_R_factor_all 0.1643
_refine_ls_R_factor_gt 0.1271
_refine_ls_shift/su_max 0.000
_refine_ls_shift/su_mean 0.000
_refine_ls_structure_factor_coef Fsqd
_refine_ls_weighting_details 'calc w=1/[\s^2^(Fo^2^)+(0.0831P)^2^+86.1321P] where P=(Fo^2^+2Fc^2^)/3'
_refine_ls_weighting_scheme calc
_refine_ls_wR_factor_gt 0.2747
_refine_ls_wR_factor_ref 0.2978
_reflns_number_gt 4324
_reflns_number_total 6603
_reflns_threshold_expression >2sigma(I)
_cod_data_source_file ic2020572_si_002_3.cif
_cod_data_source_block New3
_cod_original_formula_sum 'H68 Cu2 Mn6 O102 W19 Zn3'
_cod_database_code 4327189

loop_
_symmetry_equiv_pos_as_xyz
'x, y, z'
'-x, -y, -z'

loop_
_atom_site_label
_atom_site_type_symbol
_atom_site_fract_x
_atom_site_fract_y
_atom_site_fract_z
_atom_site_U_iso_or_equiv
_atom_site_adp_type
_atom_site_occupancy
_atom_site_symmetry_multiplicity
_atom_site_calc_flag
_atom_site_refinement_flags
W1 W -0.2997(2) 1.41947(18) 0.73794(10) 0.0439(6) Uani 1 1 d .
W2 W 0.0166(2) 1.32715(18) 0.67196(9) 0.0422(6) Uani 1 1 d .
W3 W -0.1898(2) 1.18373(18) 0.60973(9) 0.0403(5) Uani 1 1 d .
W4 W -0.3780(2) 1.2342(2) 0.88567(10) 0.0453(6) Uani 1 1 d .
W5 W 0.0035(2) 0.91592(18) 0.69835(10) 0.0427(6) Uani 1 1 d .
W6 W 0.1223(2) 1.26496(19) 0.86693(10) 0.0415(5) Uani 1 1 d .
W7 W 0.2078(2) 1.06255(19) 0.75393(10) 0.0434(6) Uani 1 1 d .
W8 W -0.2681(2) 0.99925(19) 0.75976(10) 0.0425(6) Uani 1 1 d .
W9 W -0.1975(2) 1.36041(18) 0.93401(10) 0.0424(6) Uani 1 1 d .
W10 W 0.1349(3) 0.9621(3) 0.96971(15) 0.0467(8) Uani 0.50 1 d P
Zn1 Zn -0.0833(5) 1.1289(5) 0.8251(3) 0.0352(12) Uani 1 1 d .
Zn2 Zn 0.1349(3) 0.9621(3) 0.96971(15) 0.0467(8) Uani 0.50 1 d P
Mn1 Mn -0.0374(7) 0.8352(6) 0.9207(4) 0.0423(16) Uani 1 1 d .
Mn2 Mn 0.1992(8) 0.6519(7) 0.6117(4) 0.0492(19) Uani 1 1 d .
Mn3 Mn -0.4936(8) 0.9203(8) 0.6614(4) 0.0491(18) Uani 1 1 d .
Cu1 Cu -0.3295(8) 1.6260(8) 1.0273(4) 0.061(2) Uani 1 1 d .
O1 O -0.436(3) 1.379(3) 0.7920(19) 0.047(7) Uiso 1 1 d .
O2 O 0.044(2) 0.839(2) 0.8047(15) 0.030(5) Uiso 1 1 d .
O3 O 0.212(3) 0.958(3) 0.860(2) 0.054(8) Uiso 1 1 d .
O4 O -0.139(3) 1.416(3) 0.713(2) 0.047(7) Uiso 1 1 d .
O5 O 0.355(3) 0.983(3) 0.729(2) 0.048(7) Uiso 1 1 d .
O6 O -0.220(3) 1.270(3) 0.8420(17) 0.037(6) Uiso 1 1 d .
O7 O 0.093(3) 0.804(3) 0.640(2) 0.057(8) Uiso 1 1 d .
O8 O -0.209(2) 0.911(2) 0.8607(16) 0.031(5) Uiso 1 1 d .
O9 O 0.088(3) 1.372(3) 0.7578(19) 0.044(7) Uiso 1 1 d .
O10 O -0.357(3) 1.138(3) 0.8035(18) 0.041(6) Uiso 1 1 d .
O11 O 0.166(3) 1.203(3) 0.6624(17) 0.038(6) Uiso 1 1 d .
O12 O -0.281(3) 1.313(3) 0.6668(18) 0.041(6) Uiso 1 1 d .
O13 O -0.526(4) 1.103(4) 0.586(3) 0.071(10) Uiso 1 1 d .
O14 O -0.033(3) 0.664(3) 0.925(2) 0.054(8) Uiso 1 1 d .
O15 O -0.065(3) 1.251(3) 0.623(2) 0.050(7) Uiso 1 1 d .
O16 O 0.268(4) 1.157(4) 0.824(3) 0.070(10) Uiso 1 1 d .
O17 O -0.072(3) 1.045(3) 0.5903(17) 0.038(6) Uiso 1 1 d .
O18 O -0.609(4) 0.897(4) 0.571(3) 0.074(11) Uiso 1 1 d .
O19 O -0.354(3) 1.341(3) 0.955(2) 0.056(8) Uiso 1 1 d .
O20 O 0.308(4) 0.489(4) 0.586(3) 0.076(11) Uiso 1 1 d .
O21 O 0.194(3) 1.334(3) 0.911(2) 0.056(8) Uiso 1 1 d .
O22 O -0.461(4) 1.606(4) 0.947(3) 0.065(9) Uiso 1 1 d .
O23 O -0.333(5) 0.848(6) 0.595(4) 0.100(15) Uiso 1 1 d .
O24 O 0.039(4) 0.652(5) 0.555(3) 0.081(12) Uiso 1 1 d .
O25 O 0.353(3) 0.675(4) 0.662(2) 0.060(9) Uiso 1 1 d .
O26 O -0.214(3) 1.462(3) 1.000(2) 0.047(7) Uiso 1 1 d .
O27 O -0.311(2) 1.112(2) 0.6418(16) 0.033(6) Uiso 1 1 d .
O29 O -0.132(3) 1.215(3) 1.011(2) 0.051(7) Uiso 1 1 d .
O30 O 0.028(3) 1.430(3) 0.585(2) 0.053(8) Uiso 1 1 d .
O31 O -0.273(2) 1.483(2) 0.8332(16) 0.034(6) Uiso 1 1 d .
O32 O 0.168(4) 0.558(4) 0.734(3) 0.070(10) Uiso 1 1 d .
O33 O -0.146(4) 0.889(4) 0.696(3) 0.073(10) Uiso 1 1 d .
O34 O 0.046(2) 1.188(2) 0.7862(16) 0.034(6) Uiso 1 1 d .
O35 O -0.382(3) 0.951(3) 0.741(2) 0.051(7) Uiso 1 1 d .
O36 O -0.128(2) 1.075(2) 0.7351(15) 0.030(5) Uiso 1 1 d .
O37 O 0.110(3) 1.009(3) 0.7012(19) 0.043(6) Uiso 1 1 d .
O38 O -0.036(2) 1.003(2) 0.9283(16) 0.033(6) Uiso 1 1 d .
O39 O 0.285(3) 0.895(3) 1.033(2) 0.050(7) Uiso 1 1 d .
O40 O -0.521(3) 1.250(3) 0.920(2) 0.053(8) Uiso 1 1 d .
O41 O 0.124(3) 1.137(3) 0.9586(17) 0.038(6) Uiso 1 1 d .
O42 O -0.241(2) 1.263(2) 0.5075(16) 0.032(5) Uiso 1 1 d .
O43 O -0.382(3) 1.548(3) 0.678(2) 0.054(8) Uiso 1 1 d .
O44 O -0.354(3) 1.503(4) 1.144(2) 0.062(9) Uiso 1 1 d .
O45 O -0.040(3) 1.348(3) 0.8908(18) 0.040(6) Uiso 1 1 d .
O46 O -0.456(4) 0.749(4) 0.752(3) 0.077(11) Uiso 1 1 d .
O47 O -0.341(3) 1.776(3) 0.918(2) 0.058(8) Uiso 1 1 d .
O101 O 0.407(5) 0.267(5) 0.701(3) 0.091(13) Uiso 1 1 d .
O102 O -0.839(5) 1.079(6) 0.512(4) 0.097(14) Uiso 1 1 d .
O103 O -0.531(5) 1.969(5) 0.926(3) 0.091(13) Uiso 1 1 d .
O104 O -0.118(5) 0.645(6) 0.784(4) 0.100(15) Uiso 1 1 d .
O105 O -0.304(6) 1.267(6) 1.178(4) 0.101(15) Uiso 1 1 d .

loop_
_atom_site_aniso_label
_atom_site_aniso_U_11
_atom_site_aniso_U_22
_atom_site_aniso_U_33
_atom_site_aniso_U_23
_atom_site_aniso_U_13
_atom_site_aniso_U_12
W1 0.0728(14) 0.0416(11) 0.0141(8) 0.0007(7) -0.0018(8) -0.0199(10)
W2 0.0737(14) 0.0421(11) 0.0106(7) 0.0029(7) -0.0018(8) -0.0249(10)
W3 0.0668(13) 0.0412(11) 0.0120(7) 0.0008(7) -0.0004(7) -0.0217(10)
W4 0.0689(14) 0.0494(13) 0.0181(8) -0.0029(8) 0.0042(8) -0.0245(11)
W5 0.0724(14) 0.0413(11) 0.0138(8) -0.0034(7) 0.0028(8) -0.0209(10)
W6 0.0685(13) 0.0444(11) 0.0131(7) -0.0014(7) -0.0008(7) -0.0244(10)
W7 0.0658(13) 0.0468(12) 0.0171(8) -0.0043(7) 0.0018(8) -0.0210(10)
W8 0.0681(14) 0.0454(12) 0.0147(8) 0.0007(7) -0.0013(8) -0.0247(10)
W9 0.0708(14) 0.0419(11) 0.0140(8) -0.0032(7) 0.0012(8) -0.0208(10)
W10 0.071(2) 0.0524(19) 0.0159(12) -0.0024(11) -0.0002(12) -0.0241(16)
Zn1 0.061(3) 0.040(3) 0.0073(19) 0.0009(18) 0.001(2) -0.025(3)
Zn2 0.071(2) 0.0524(19) 0.0159(12) -0.0024(11) -0.0002(12) -0.0241(16)
Mn1 0.069(5) 0.043(4) 0.016(3) -0.003(3) 0.004(3) -0.024(4)
Mn2 0.086(6) 0.048(4) 0.013(3) -0.001(3) -0.001(3) -0.026(4)
Mn3 0.069(5) 0.060(5) 0.022(3) -0.009(3) 0.004(3) -0.027(4)
Cu1 0.092(6) 0.068(5) 0.030(3) -0.013(3) 0.002(3) -0.033(5)

loop_
_atom_type_symbol
_atom_type_description
_atom_type_scat_dispersion_real
_atom_type_scat_dispersion_imag
_atom_type_scat_source
O O 0.0492 0.0322 'International Tables Vol C Tables 4.2.6.8 and 6.1.1.4'
H H 0.0000 0.0000 'International Tables Vol C Tables 4.2.6.8 and 6.1.1.4'
Mn Mn -0.5299 2.8052 'International Tables Vol C Tables 4.2.6.8 and 6.1.1.4'
Cu Cu -1.9646 0.5888 'International Tables Vol C Tables 4.2.6.8 and 6.1.1.4'
Zn Zn -1.5491 0.6778 'International Tables Vol C Tables 4.2.6.8 and 6.1.1.4'
W W -5.4734 5.5774 'International Tables Vol C Tables 4.2.6.8 and 6.1.1.4'

loop_
_geom_angle_atom_site_label_1
_geom_angle_atom_site_label_2
_geom_angle_atom_site_label_3
_geom_angle
_geom_angle_site_symmetry_1
_geom_angle_site_symmetry_3
O43 W1 O12 102.0(15) . .
O43 W1 O4 101.9(15) . .
O12 W1 O4 88.7(13) . .
O43 W1 O31 97.3(14) . .
O12 W1 O31 160.0(13) . .
O4 W1 O31 82.4(12) . .
O43 W1 O1 96.1(15) . .
O12 W1 O1 90.6(12) . .
O4 W1 O1 161.6(14) . .
O31 W1 O1 92.3(12) . .
O43 W1 O6 165.0(14) . .
O12 W1 O6 89.9(12) . .
O4 W1 O6 87.2(12) . .
O31 W1 O6 71.9(11) . .
O1 W1 O6 74.4(12) . .
O30 W2 O15 100.1(15) . .
O30 W2 O11 97.2(15) . .
O15 W2 O11 90.3(14) . .
O30 W2 O9 100.1(15) . .
O15 W2 O9 159.5(14) . .
O11 W2 O9 90.3(13) . .
O30 W2 O4 101.0(15) . .
O15 W2 O4 86.5(14) . .
O11 W2 O4 161.8(13) . .
O9 W2 O4 86.5(13) . .
O30 W2 O34 166.7(14) . .
O15 W2 O34 88.8(13) . .
O11 W2 O34 72.7(11) . .
O9 W2 O34 71.9(11) . .
O4 W2 O34 89.3(12) . .
O42 W3 O17 102.0(12) . .
O42 W3 O27 100.8(11) . .
O17 W3 O27 95.3(12) . .
O42 W3 O12 96.4(12) . .
O17 W3 O12 160.2(12) . .
O27 W3 O12 88.3(11) . .
O42 W3 O15 98.5(13) . .
O17 W3 O15 90.2(13) . .
O27 W3 O15 158.3(12) . .
O12 W3 O15 79.8(13) . .
O42 W3 O36 176.2(10) . .
O17 W3 O36 75.6(11) . .
O27 W3 O36 76.6(10) . .
O12 W3 O36 86.3(11) . .
O15 W3 O36 84.6(12) . .
O40 W4 O39 101.3(16) . 2_577
O40 W4 O10 103.3(14) . .
O39 W4 O10 92.6(14) 2_577 .
O40 W4 O19 94.3(15) . .
O39 W4 O19 87.4(15) 2_577 .
O10 W4 O19 162.0(14) . .
O40 W4 O1 93.4(15) . .
O39 W4 O1 164.6(14) 2_577 .
O10 W4 O1 88.4(13) . .
O19 W4 O1 87.0(14) . .
O40 W4 O6 162.9(14) . .
O39 W4 O6 90.1(13) 2_577 .
O10 W4 O6 88.7(11) . .
O19 W4 O6 73.3(12) . .
O1 W4 O6 74.6(12) . .
O2 W5 O7 102.2(14) . .
O2 W5 O33 95.3(16) . .
O7 W5 O33 98.1(17) . .
O2 W5 O37 91.9(12) . .
O7 W5 O37 101.7(14) . .
O33 W5 O37 156.9(17) . .
O2 W5 O17 163.8(11) . .
O7 W5 O17 94.0(14) . .
O33 W5 O17 82.8(16) . .
O37 W5 O17 84.2(12) . .
O2 W5 O36 93.0(11) . .
O7 W5 O36 164.5(13) . .
O33 W5 O36 77.1(15) . .
O37 W5 O36 80.7(11) . .
O17 W5 O36 70.9(10) . .
O2 W5 W8 85.7(8) . .
O7 W5 W8 134.9(11) . .
O33 W5 W8 36.8(13) . .
O37 W5 W8 122.5(9) . .
O17 W5 W8 83.3(8) . .
O36 W5 W8 42.3(6) . .
O21 W6 O45 101.1(15) . .
O21 W6 O41 101.3(15) . .
O45 W6 O41 88.5(12) . .
O21 W6 O9 97.7(15) . .
O45 W6 O9 86.0(13) . .
O41 W6 O9 160.9(12) . .
O21 W6 O16 95.6(17) . .
O45 W6 O16 163.3(15) . .
O41 W6 O16 89.7(15) . .
O9 W6 O16 90.3(16) . .
O21 W6 O34 168.0(14) . .
O45 W6 O34 85.2(11) . .
O41 W6 O34 89.0(11) . .
O9 W6 O34 72.3(11) . .
O16 W6 O34 78.2(14) . .
O5 W7 O37 105.4(14) . .
O5 W7 O3 95.1(15) . .
O37 W7 O3 94.3(14) . .
O5 W7 O11 100.9(14) . .
O37 W7 O11 88.2(13) . .
O3 W7 O11 162.6(13) . .
O5 W7 O16 92.2(16) . .
O37 W7 O16 162.4(15) . .
O3 W7 O16 84.6(16) . .
O11 W7 O16 87.8(15) . .
O5 W7 O34 167.4(13) . .
O37 W7 O34 85.8(12) . .
O3 W7 O34 89.7(13) . .
O11 W7 O34 73.2(11) . .
O16 W7 O34 76.7(14) . .
O35 W8 O8 102.9(14) . .
O35 W8 O10 100.8(14) . .
O8 W8 O10 93.4(12) . .
O35 W8 O33 93.8(17) . .
O8 W8 O33 94.5(16) . .
O10 W8 O33 161.4(15) . .
O35 W8 O27 87.1(13) . .
O8 W8 O27 169.9(11) . .
O10 W8 O27 86.1(11) . .
O33 W8 O27 83.1(15) . .
O35 W8 O36 159.5(13) . .
O8 W8 O36 95.7(11) . .
O10 W8 O36 86.5(11) . .
O33 W8 O36 76.0(14) . .
O27 W8 O36 74.2(10) . .
O35 W8 W5 128.6(11) . .
O8 W8 W5 86.9(8) . .
O10 W8 W5 129.2(9) . .
O33 W8 W5 34.8(12) . .
O27 W8 W5 85.6(7) . .
O36 W8 W5 43.2(7) . .
O26 W9 O29 100.8(15) . .
O26 W9 O45 100.1(13) . .
O29 W9 O45 91.0(14) . .
O26 W9 O19 97.1(15) . .
O29 W9 O19 86.4(15) . .
O45 W9 O19 162.8(13) . .
O26 W9 O31 95.7(13) . .
O29 W9 O31 163.1(12) . .
O45 W9 O31 89.9(12) . .
O19 W9 O31 87.8(13) . .
O26 W9 O6 165.5(14) . .
O29 W9 O6 90.4(13) . .
O45 W9 O6 88.8(11) . .
O19 W9 O6 74.2(12) . .
O31 W9 O6 72.8(11) . .
O39 W10 O3 93.7(14) . .
O39 W10 O38 93.9(12) . 2_577
O3 W10 O38 169.5(14) . 2_577
O39 W10 O38 164.8(13) . .
O3 W10 O38 97.7(13) . .
O38 W10 O38 76.2(11) 2_577 .
O39 W10 O41 94.1(13) . .
O3 W10 O41 90.3(13) . .
O38 W10 O41 81.9(11) 2_577 .
O38 W10 O41 95.8(11) . .
O39 W10 O29 87.8(14) . 2_577
O3 W10 O29 94.9(14) . 2_577
O38 W10 O29 92.6(12) 2_577 2_577
O38 W10 O29 81.3(12) . 2_577
O41 W10 O29 174.3(12) . 2_577
O39 W10 W10 131.0(10) . 2_577
O3 W10 W10 135.2(11) . 2_577
O38 W10 W10 38.1(7) 2_577 2_577
O38 W10 W10 38.0(7) . 2_577
O41 W10 W10 88.6(8) . 2_577
O29 W10 W10 86.2(9) 2_577 2_577
O39 W10 Zn2 131.0(10) . 2_577
O3 W10 Zn2 135.2(11) . 2_577
O38 W10 Zn2 38.1(7) 2_577 2_577
O38 W10 Zn2 38.0(7) . 2_577
O41 W10 Zn2 88.6(8) . 2_577
O29 W10 Zn2 86.2(9) 2_577 2_577
W10 W10 Zn2 0.00(6) 2_577 2_577
O39 W10 Mn1 130.2(10) . .
O3 W10 Mn1 91.0(10) . .
O38 W10 Mn1 89.7(7) 2_577 .
O38 W10 Mn1 39.9(8) . .
O41 W10 Mn1 135.4(8) . .
O29 W10 Mn1 42.5(9) 2_577 .
W10 W10 Mn1 60.58(17) 2_577 .
Zn2 W10 Mn1 60.58(17) 2_577 .
O39 W10 Mn1 90.5(10) . 2_577
O3 W10 Mn1 133.3(10) . 2_577
O38 W10 Mn1 39.4(8) 2_577 2_577
O38 W10 Mn1 89.0(7) . 2_577
O41 W10 Mn1 43.0(8) . 2_577
O29 W10 Mn1 131.8(9) 2_577 2_577
W10 W10 Mn1 59.88(17) 2_577 2_577
Zn2 W10 Mn1 59.88(17) 2_577 2_577
Mn1 W10 Mn1 120.46(16) . 2_577
O36 Zn1 O34 107.2(11) . .
O36 Zn1 O38 112.3(11) . .
O34 Zn1 O38 112.2(11) . .
O36 Zn1 O6 107.2(11) . .
O34 Zn1 O6 105.5(12) . .
O38 Zn1 O6 112.1(11) . .
O14 Mn1 O2 90.7(12) . .
O14 Mn1 O38 174.4(13) . .
O2 Mn1 O38 93.4(10) . .
O14 Mn1 O8 91.7(13) . .
O2 Mn1 O8 90.8(10) . .
O38 Mn1 O8 92.1(11) . .
O14 Mn1 O29 97.0(14) . 2_577
O2 Mn1 O29 93.0(12) . 2_577
O38 Mn1 O29 78.9(12) . 2_577
O8 Mn1 O29 170.5(12) . 2_577
O14 Mn1 O41 99.1(12) . 2_577
O2 Mn1 O41 170.2(11) . 2_577
O38 Mn1 O41 76.9(10) . 2_577
O8 Mn1 O41 88.6(10) . 2_577
O29 Mn1 O41 86.1(12) 2_577 2_577
O14 Mn1 W10 138.2(11) . .
O2 Mn1 W10 87.0(7) . .
O38 Mn1 W10 38.3(7) . .
O8 Mn1 W10 130.0(8) . .
O29 Mn1 W10 41.7(9) 2_577 .
O41 Mn1 W10 85.9(7) 2_577 .
O14 Mn1 W10 138.6(10) . 2_577
O2 Mn1 W10 130.6(8) . 2_577
O38 Mn1 W10 37.8(7) . 2_577
O8 Mn1 W10 86.1(7) . 2_577
O29 Mn1 W10 84.8(9) 2_577 2_577
O41 Mn1 W10 39.6(7) 2_577 2_577
W10 Mn1 W10 59.54(16) . 2_577
O7 Mn2 O20 178.0(17) . .
O7 Mn2 O42 93.6(13) . 2_576
O20 Mn2 O42 88.3(15) . 2_576
O7 Mn2 O24 84.9(17) . .
O20 Mn2 O24 94.6(19) . .
O42 Mn2 O24 89.3(15) 2_576 .
O7 Mn2 O32 89.2(16) . .
O20 Mn2 O32 89.0(18) . .
O42 Mn2 O32 176.4(15) 2_576 .
O24 Mn2 O32 93.2(18) . .
O7 Mn2 O25 89.6(15) . .
O20 Mn2 O25 91.1(17) . .
O42 Mn2 O25 86.5(13) 2_576 .
O24 Mn2 O25 172.8(18) . .
O32 Mn2 O25 91.3(15) . .
O5 Mn3 O35 94.3(13) 1_455 .
O5 Mn3 O23 178(2) 1_455 .
O35 Mn3 O23 85.5(19) . .
O5 Mn3 O18 87.5(15) 1_455 .
O35 Mn3 O18 176.0(16) . .
O23 Mn3 O18 93(2) . .
O5 Mn3 O46 85.9(15) 1_455 .
O35 Mn3 O46 85.0(16) . .
O23 Mn3 O46 92(2) . .
O18 Mn3 O46 98.7(18) . .
O5 Mn3 O13 91.0(15) 1_455 .
O35 Mn3 O13 87.6(15) . .
O23 Mn3 O13 91(2) . .
O18 Mn3 O13 88.8(17) . .
O46 Mn3 O13 171.7(17) . .
O26 Cu1 O40 158.8(13) . 2_487
O26 Cu1 O21 97.3(14) . 2_587
O40 Cu1 O21 93.6(13) 2_487 2_587
O26 Cu1 O22 84.3(14) . .
O40 Cu1 O22 87.8(14) 2_487 .
O21 Cu1 O22 170.7(15) 2_587 .
O26 Cu1 O47 109.9(13) . .
O40 Cu1 O47 88.2(14) 2_487 .
O21 Cu1 O47 90.0(14) 2_587 .
O22 Cu1 O47 80.9(15) . .
O26 Cu1 O44 81.6(13) . .
O40 Cu1 O44 79.8(14) 2_487 .
O21 Cu1 O44 92.4(14) 2_587 .
O22 Cu1 O44 96.9(15) . .
O47 Cu1 O44 167.9(15) . .
W1 O1 W4 111.3(16) . .
W5 O2 Mn1 137.5(15) . .
W7 O3 W10 139(2) . .
W1 O4 W2 145.7(18) . .
W7 O5 Mn3 162(2) . 1_655
Zn1 O6 W9 117.4(13) . .
Zn1 O6 W4 114.8(13) . .
W9 O6 W4 100.2(11) . .
Zn1 O6 W1 120.8(13) . .
W9 O6 W1 100.7(12) . .
W4 O6 W1 99.5(12) . .
W5 O7 Mn2 162(2) . .
W8 O8 Mn1 134.9(14) . .
W6 O9 W2 117.0(16) . .
W8 O10 W4 151.3(18) . .
W2 O11 W7 115.4(14) . .
W1 O12 W3 154.8(17) . .
W2 O15 W3 157.8(19) . .
W6 O16 W7 106.1(19) . .
W3 O17 W5 114.8(13) . .
W9 O19 W4 111.0(17) . .
W6 O21 Cu1 163(2) . 2_587
W9 O26 Cu1 143.7(19) . .
W3 O27 W8 110.5(12) . .
W9 O29 Zn2 138.0(18) . 2_577
W9 O29 W10 138.0(18) . 2_577
Zn2 O29 W10 0.0(2) 2_577 2_577
W9 O29 Mn1 122.4(17) . 2_577
Zn2 O29 Mn1 95.8(14) 2_577 2_577
W10 O29 Mn1 95.8(14) 2_577 2_577
W1 O31 W9 114.5(13) . .
W5 O33 W8 108(2) . .
Zn1 O34 W7 116.8(13) . .
Zn1 O34 W6 120.6(12) . .
W7 O34 W6 98.5(11) . .
Zn1 O34 W2 119.4(13) . .
W7 O34 W2 98.5(10) . .
W6 O34 W2 98.7(11) . .
W8 O35 Mn3 153(2) . .
Zn1 O36 W8 116.2(12) . .
Zn1 O36 W3 125.3(13) . .
W8 O36 W3 98.7(10) . .
Zn1 O36 W5 117.8(13) . .
W8 O36 W5 94.5(10) . .
W3 O36 W5 98.6(9) . .
W7 O37 W5 154.1(17) . .
Zn1 O38 Zn2 116.3(14) . 2_577
Zn1 O38 W10 116.3(14) . 2_577
Zn2 O38 W10 0.00(19) 2_577 2_577
Zn1 O38 W10 113.6(12) . .
Zn2 O38 W10 103.8(11) 2_577 .
W10 O38 W10 103.8(11) 2_577 .
Zn1 O38 Mn1 116.6(12) . .
Zn2 O38 Mn1 102.8(11) 2_577 .
W10 O38 Mn1 102.8(11) 2_577 .
W10 O38 Mn1 101.7(12) . .
W4 O39 W10 143.7(19) 2_577 .
W4 O40 Cu1 140.1(19) . 2_487
W6 O41 W10 135.2(14) . .
W6 O41 Mn1 123.4(14) . 2_577
W10 O41 Mn1 97.4(11) . 2_577
W3 O42 Mn2 147.0(15) . 2_576
W6 O45 W9 154.8(17) . .

loop_
_geom_bond_atom_site_label_1
_geom_bond_atom_site_label_2
_geom_bond_distance
_geom_bond_site_symmetry_2
W1 O43 1.65(4) .
W1 O12 1.88(3) .
W1 O4 1.93(3) .
W1 O31 1.96(3) .
W1 O1 1.97(3) .
W1 O6 2.17(3) .
W2 O30 1.72(4) .
W2 O15 1.86(3) .
W2 O11 1.91(3) .
W2 O9 1.94(3) .
W2 O4 1.96(3) .
W2 O34 2.18(3) .
W3 O42 1.75(3) .
W3 O17 1.86(3) .
W3 O27 1.94(3) .
W3 O12 1.97(3) .
W3 O15 1.98(3) .
W3 O36 2.18(3) .
W4 O40 1.73(3) .
W4 O39 1.87(4) 2_577
W4 O10 1.92(3) .
W4 O19 2.00(4) .
W4 O1 2.00(3) .
W4 O6 2.14(3) .
W5 O2 1.78(3) .
W5 O7 1.83(4) .
W5 O33 1.93(4) .
W5 O37 1.99(3) .
W5 O17 2.08(3) .
W5 O36 2.20(3) .
W5 W8 3.211(3) .
W6 O21 1.67(4) .
W6 O45 1.90(3) .
W6 O41 1.91(3) .
W6 O9 1.93(3) .
W6 O16 1.98(4) .
W6 O34 2.16(3) .
W7 O5 1.75(3) .
W7 O37 1.85(3) .
W7 O3 1.90(4) .
W7 O11 1.95(3) .
W7 O16 2.09(4) .
W7 O34 2.13(3) .
W8 O35 1.72(3) .
W8 O8 1.78(3) .
W8 O10 1.92(3) .
W8 O33 2.03(4) .
W8 O27 2.07(3) .
W8 O36 2.17(2) .
W9 O26 1.76(3) .
W9 O29 1.87(4) .
W9 O45 1.94(3) .
W9 O19 1.97(4) .
W9 O31 1.97(3) .
W9 O6 2.12(3) .
W10 O39 1.92(3) .
W10 O3 1.98(3) .
W10 O38 2.02(3) 2_577
W10 O38 2.03(3) .
W10 O41 2.07(3) .
W10 O29 2.14(3) 2_577
W10 W10 3.187(7) 2_577
W10 Zn2 3.187(7) 2_577
W10 Mn1 3.198(8) .
W10 Mn1 3.220(7) 2_577
Zn1 O36 1.90(2) .
Zn1 O34 1.95(3) .
Zn1 O38 1.97(3) .
Zn1 O6 1.97(3) .
Mn1 O14 2.06(4) .
Mn1 O2 2.08(3) .
Mn1 O38 2.10(3) .
Mn1 O8 2.11(3) .
Mn1 O29 2.17(4) 2_577
Mn1 O41 2.21(3) 2_577
Mn1 W10 3.220(7) 2_577
Mn2 O7 1.98(4) .
Mn2 O20 2.08(5) .
Mn2 O42 2.13(3) 2_576
Mn2 O24 2.16(5) .
Mn2 O32 2.16(4) .
Mn2 O25 2.17(4) .
Mn3 O5 2.06(3) 1_455
Mn3 O35 2.07(3) .
Mn3 O23 2.16(6) .
Mn3 O18 2.18(5) .
Mn3 O46 2.20(5) .
Mn3 O13 2.22(5) .
Cu1 O26 2.12(3) .
Cu1 O40 2.17(4) 2_487
Cu1 O21 2.18(4) 2_587
Cu1 O22 2.20(4) .
Cu1 O47 2.23(4) .
Cu1 O44 2.24(4) .
O5 Mn3 2.06(3) 1_655
O21 Cu1 2.18(4) 2_587
O29 Zn2 2.14(3) 2_577
O29 W10 2.14(3) 2_577
O29 Mn1 2.17(3) 2_577
O38 Zn2 2.02(3) 2_577
O38 W10 2.02(3) 2_577
O39 W4 1.87(4) 2_577
O40 Cu1 2.17(4) 2_487
O41 Mn1 2.21(3) 2_577
O42 Mn2 2.13(3) 2_576
